data_7126042
loop_
_publ_author_name
'Hill, Anthony'
'Sharma, Manab'
'Sinha, Arup'
'Ward, Jas S.'
'Frogley, Benjamin'

_publ_section_title
;
 Semi-bridging \s-Silyls as Z-type Ligands
;
_journal_name_full 'Chemical Communications'
_journal_paper_doi 10.1039/C9CC07763D
_journal_year 2020
_chemical_formula_moiety 'C55 H50 N2 P4 Rh2, 2(C F3 O3 S), 2(C7 H8)'
_chemical_formula_sum 'C71 H66 F6 N2 O6 P4 Rh2 S2'
_chemical_formula_weight 1551.07
_space_group_crystal_system monoclinic
_space_group_IT_number 14
_space_group_name_Hall '-P 2ybc'
_space_group_name_H-M_alt 'P 1 21/c 1'
_atom_sites_solution_hydrogens geom
_atom_sites_solution_primary dual
_audit_block_doi 10.5517/ccdc.csd.cc213yvz
_audit_creation_date 2019-01-07
_audit_creation_method
;
Olex2 1.2
(compiled 2018.05.29 svn.r3508 for OlexSys, GUI svn.r5506)
;
_audit_update_record
;
2019-01-07 deposited with the CCDC.	2020-02-17 downloaded from the CCDC.
;
_cell_angle_alpha 90
_cell_angle_beta 93.506(3)
_cell_angle_gamma 90
_cell_formula_units_Z 2
_cell_length_a 11.7284(3)
_cell_length_b 23.9123(7)
_cell_length_c 12.0420(3)
_cell_measurement_reflns_used 7835
_cell_measurement_temperature 150.00(10)
_cell_measurement_theta_max 73.6470
_cell_measurement_theta_min 4.1770
_cell_volume 3370.89(16)
_computing_cell_refinement 'CrysAlisPro 1.171.39.46 (Rigaku OD, 2018)'
_computing_data_collection 'CrysAlisPro 1.171.39.46 (Rigaku OD, 2018)'
_computing_data_reduction 'CrysAlisPro 1.171.39.46 (Rigaku OD, 2018)'
_computing_molecular_graphics 'Olex2 (Dolomanov et al., 2009)'
_computing_publication_material 'Olex2 (Dolomanov et al., 2009)'
_computing_structure_refinement 'ShelXL (Sheldrick, 2015)'
_computing_structure_solution 'ShelXT (Sheldrick, 2015)'
_diffrn_ambient_environment N~2~
_diffrn_ambient_temperature 150.00(10)
_diffrn_detector 'CCD plate'
_diffrn_detector_area_resol_mean 8.1297
_diffrn_detector_type EosS2
_diffrn_measured_fraction_theta_full 0.998
_diffrn_measured_fraction_theta_max 0.998
_diffrn_measurement_details
;
List of Runs (angles in degrees, time in seconds):

  # Type    Start    End  Width  t~exp~   \w     \q     \k     \f   Frames
#--------------------------------------------------------------------------
  1  \w    -27.00  51.00   1.00    1.00    --   37.21 -38.00 150.00   78
  2  \w     26.00  88.00   1.00    1.00    --   37.21-125.00-180.00   62
  3  \w      8.00  75.00   1.00    1.00    --   37.21 -99.00   0.00   67
  4  \w     21.00 104.00   1.00    1.00    --   37.21  57.00  90.00   83
  5  \w     21.00  98.00   1.00    1.00    --   37.21  57.00  30.00   77
  6  \w      1.00  72.00   1.00    1.00    --   37.21 -99.00 -90.00   71
  7  \w     35.00 105.00   1.00    1.00    --   37.21   0.00-180.00   70
  8  \w    -28.00  30.00   1.00    1.00    --   37.21   0.00-180.00   58
  9  \w     64.00 113.00   1.00    5.00    --  111.00-111.00 -90.00   49
 10  \w     54.00 149.00   1.00    5.00    --  111.00 -15.00   0.00   95
 11  \w     43.00 115.00   1.00    5.00    --  111.00 -45.00 -60.00   72
 12  \w     43.00 127.00   1.00    5.00    --  111.00 -77.00 -90.00   84
 13  \w     41.00 113.00   1.00    5.00    --  111.00-111.00  90.00   72
 14  \w     41.00 118.00   1.00    5.00    --  111.00 -30.00-150.00   77
 15  \w     42.00 107.00   1.00    5.00    --  111.00 -95.00 150.00   65
 16  \w    124.00 178.00   1.00    5.00    --  111.00  61.00-150.00   54
 17  \w     41.00 131.00   1.00    5.00    --  111.00 -30.00 120.00   90
 18  \w     44.00 127.00   1.00    5.00    --  111.00 -61.00  60.00   83
 19  \w     51.00 115.00   1.00    5.00    --  111.00 -61.00 150.00   64
 20  \w     84.00 148.00   1.00    5.00    --  111.00 -15.00-120.00   64
;
_diffrn_measurement_device 'four-circle diffractometer'
_diffrn_measurement_device_type 'SuperNova, Dual, Cu at home/near, EosS2'
_diffrn_measurement_method '\w scans'
_diffrn_orient_matrix_type 'CrysAlisPro convention (1999,Acta A55,543-557)'
_diffrn_orient_matrix_UB_11 -0.1003355000
_diffrn_orient_matrix_UB_12 -0.0143008000
_diffrn_orient_matrix_UB_13 -0.0836141000
_diffrn_orient_matrix_UB_21 -0.0064689000
_diffrn_orient_matrix_UB_22 0.0616311000
_diffrn_orient_matrix_UB_23 -0.0371028000
_diffrn_orient_matrix_UB_31 0.0846677000
_diffrn_orient_matrix_UB_32 -0.0121659000
_diffrn_orient_matrix_UB_33 -0.0899748000
_diffrn_radiation_monochromator mirror
_diffrn_radiation_probe x-ray
_diffrn_radiation_type CuK\a
_diffrn_radiation_wavelength 1.54184
_diffrn_reflns_av_R_equivalents 0.0870
_diffrn_reflns_av_unetI/netI 0.0734
_diffrn_reflns_Laue_measured_fraction_full 0.998
_diffrn_reflns_Laue_measured_fraction_max 0.998
_diffrn_reflns_limit_h_max 13
_diffrn_reflns_limit_h_min -11
_diffrn_reflns_limit_k_max 28
_diffrn_reflns_limit_k_min -28
_diffrn_reflns_limit_l_max 9
_diffrn_reflns_limit_l_min -14
_diffrn_reflns_number 18965
_diffrn_reflns_point_group_measured_fraction_full 0.998
_diffrn_reflns_point_group_measured_fraction_max 0.998
_diffrn_reflns_theta_full 66.601
_diffrn_reflns_theta_max 66.601
_diffrn_reflns_theta_min 3.776
_diffrn_source 'micro-focus sealed X-ray tube'
_diffrn_source_type 'SuperNova (Cu) X-ray Source'
_exptl_absorpt_coefficient_mu 6.031
_exptl_absorpt_correction_T_max 0.698
_exptl_absorpt_correction_T_min 0.319
_exptl_absorpt_correction_type gaussian
_exptl_absorpt_process_details
;
CrysAlisPro 1.171.39.46 (Rigaku Oxford Diffraction, 2018)
Numerical absorption correction based on gaussian integration over
			a multifaceted crystal model
;
_exptl_crystal_colour red
_exptl_crystal_colour_primary red
_exptl_crystal_density_diffrn 1.528
_exptl_crystal_description needle
_exptl_crystal_F_000 1580
_exptl_crystal_size_max 0.199
_exptl_crystal_size_mid 0.109
_exptl_crystal_size_min 0.068
_refine_diff_density_max 2.881
_refine_diff_density_min -1.608
_refine_diff_density_rms 0.209
_refine_ls_extinction_method none
_refine_ls_goodness_of_fit_ref 1.062
_refine_ls_hydrogen_treatment constr
_refine_ls_matrix_type full
_refine_ls_number_parameters 423
_refine_ls_number_reflns 5951
_refine_ls_number_restraints 0
_refine_ls_restrained_S_all 1.062
_refine_ls_R_factor_all 0.1061
_refine_ls_R_factor_gt 0.0982
_refine_ls_shift/su_max 0.000
_refine_ls_shift/su_mean 0.000
_refine_ls_structure_factor_coef Fsqd
_refine_ls_weighting_details 'w=1/[\s^2^(Fo^2^)+(0.1521P)^2^+32.2780P] where P=(Fo^2^+2Fc^2^)/3'
_refine_ls_weighting_scheme calc
_refine_ls_wR_factor_gt 0.2618
_refine_ls_wR_factor_ref 0.2702
_reflns_Friedel_coverage 0.000
_reflns_number_gt 5146
_reflns_number_total 5951
_reflns_threshold_expression 'I > 2\s(I)'
_cod_data_source_file c9cc07763d2.cif
_cod_data_source_block hb_1046-1_scale
_cod_database_code 7126042
_shelx_shelxl_version_number 2016/6
_shelx_space_group_comment
;
The symmetry employed for this shelxl refinement is uniquely defined
by the following loop, which should always be used as a source of
symmetry information in preference to the above space-group names.
They are only intended as comments.
;
_reflns_odcompleteness_completeness 99.81
_reflns_odcompleteness_iscentric 1
_reflns_odcompleteness_theta 68.13
_olex2_refinement_description
;
1. Fixed Uiso
 At 1.2 times of:
  All C(H) groups, All C(H,H) groups
 At 1.5 times of:
  All C(H,H,H) groups
2.a Secondary CH2 refined with riding coordinates:
 C2(H2A,H2B)
2.b Aromatic/amide H refined with riding coordinates:
 C12(H12), C13(H13), C14(H14), C15(H15), C16(H16), C22(H22), C23(H23),
 C24(H24), C25(H25), C26(H26), C32(H32), C33(H33), C34(H34), C35(H35), C36(H36),
  C42(H42), C43(H43), C44(H44), C45(H45), C46(H46), C102(H102), C103(H103),
 C104(H104), C105(H105), C106(H106)
2.c Idealised Me refined as rotating group:
 C4(H4A,H4B,H4C), C107(H10A,H10B,H10C)
;
_ins_header
;
TITL HB_1046-1_scale in P2(1)/c 
REM P2(1)/c (#14 in standard setting)
CELL 1.54184  11.728403  23.912312  12.042005  90.0000  93.5056  90.0000
ZERR    4.00   0.000286   0.000698   0.000344   0.0000   0.0026   0.0000
LATT  1
SYMM -x, y+1/2,-z+1/2 
SFAC C H O F P S Rh
UNIT 160.00 160.00 12.00 12.00 16.00 4.00 8.00
TREF
HKLF 4
END
;
_olex2_submission_special_instructions 'No special instructions were received'
_oxdiff_exptl_absorpt_empirical_details
;
Empirical correction (ABSPACK) includes:
;
_oxdiff_exptl_absorpt_empirical_full_max 1.980
_oxdiff_exptl_absorpt_empirical_full_min 0.638

loop_
_space_group_symop_operation_xyz
'x, y, z'
'-x, y+1/2, -z+1/2'
'-x, -y, -z'
'x, -y-1/2, z-1/2'

loop_
_atom_site_label
_atom_site_type_symbol
_atom_site_fract_x
_atom_site_fract_y
_atom_site_fract_z
_atom_site_U_iso_or_equiv
_atom_site_adp_type
_atom_site_occupancy
_atom_site_site_symmetry_order
_atom_site_calc_flag
_atom_site_refinement_flags_posn
_atom_site_refinement_flags_adp
_atom_site_refinement_flags_occupancy
_atom_site_disorder_assembly
_atom_site_disorder_group
Rh1 Rh 0.36548(4) 0.47880(2) 0.53789(5) 0.0246(3) Uani 1 1 d . . . . .
P1 P 0.40359(16) 0.52805(8) 0.70232(17) 0.0239(5) Uani 1 1 d . . . . .
P2 P 0.63478(16) 0.57591(8) 0.62282(16) 0.0236(4) Uani 1 1 d . . . . .
N1 N 0.1906(6) 0.4572(3) 0.5684(6) 0.0332(16) Uani 1 1 d . . . . .
C1 C 0.500000 0.500000 0.500000 0.030(3) Uani 1 2 d S T P . .
C2 C 0.5563(7) 0.5443(4) 0.7347(7) 0.0313(18) Uani 1 1 d . . . . .
H2A H 0.561577 0.569415 0.798010 0.038 Uiso 1 1 calc R . . . .
H2B H 0.594839 0.509881 0.757449 0.038 Uiso 1 1 calc R . . . .
C3 C 0.0986(8) 0.4439(4) 0.5669(8) 0.038(2) Uani 1 1 d . . . . .
C4 C -0.0203(10) 0.4264(6) 0.5621(12) 0.061(3) Uani 1 1 d . . . . .
H4A H -0.048837 0.423861 0.485822 0.092 Uiso 1 1 calc GR . . . .
H4B H -0.064536 0.453192 0.600311 0.092 Uiso 1 1 calc GR . . . .
H4C H -0.026057 0.390461 0.596990 0.092 Uiso 1 1 calc GR . . . .
C11 C 0.3645(7) 0.4863(4) 0.8226(7) 0.0271(17) Uani 1 1 d . . . . .
C12 C 0.2592(8) 0.4931(5) 0.8651(9) 0.041(2) Uani 1 1 d . . . . .
H12 H 0.210744 0.521359 0.837956 0.049 Uiso 1 1 calc R . . . .
C13 C 0.2249(9) 0.4578(5) 0.9484(9) 0.047(2) Uani 1 1 d . . . . .
H13 H 0.153799 0.462843 0.977061 0.057 Uiso 1 1 calc R . . . .
C14 C 0.2948(10) 0.4156(5) 0.9887(8) 0.048(3) Uani 1 1 d . . . . .
H14 H 0.271592 0.392390 1.045086 0.057 Uiso 1 1 calc R . . . .
C15 C 0.4007(10) 0.4077(5) 0.9450(9) 0.051(3) Uani 1 1 d . . . . .
H15 H 0.448562 0.379067 0.971731 0.061 Uiso 1 1 calc R . . . .
C16 C 0.4343(8) 0.4425(4) 0.8617(9) 0.043(2) Uani 1 1 d . . . . .
H16 H 0.504353 0.436656 0.831330 0.052 Uiso 1 1 calc R . . . .
C21 C 0.3316(6) 0.5949(4) 0.7153(7) 0.0275(17) Uani 1 1 d . . . . .
C22 C 0.3325(7) 0.6234(4) 0.8169(8) 0.0342(19) Uani 1 1 d . . . . .
H22 H 0.366168 0.607323 0.881071 0.041 Uiso 1 1 calc R . . . .
C23 C 0.2824(8) 0.6760(4) 0.8209(9) 0.042(2) Uani 1 1 d . . . . .
H23 H 0.282920 0.695219 0.888079 0.050 Uiso 1 1 calc R . . . .
C24 C 0.2320(8) 0.7000(4) 0.7261(9) 0.042(2) Uani 1 1 d . . . . .
H24 H 0.199085 0.735268 0.729496 0.050 Uiso 1 1 calc R . . . .
C25 C 0.2301(8) 0.6715(4) 0.6252(9) 0.040(2) Uani 1 1 d . . . . .
H25 H 0.195612 0.687507 0.561247 0.048 Uiso 1 1 calc R . . . .
C26 C 0.2803(7) 0.6187(4) 0.6207(8) 0.0338(19) Uani 1 1 d . . . . .
H26 H 0.279116 0.599495 0.553477 0.041 Uiso 1 1 calc R . . . .
C31 C 0.5699(7) 0.6446(4) 0.5987(7) 0.0309(18) Uani 1 1 d . . . . .
C32 C 0.5711(7) 0.6841(4) 0.6832(8) 0.0340(19) Uani 1 1 d . . . . .
H32 H 0.606744 0.676164 0.752547 0.041 Uiso 1 1 calc R . . . .
C33 C 0.5186(8) 0.7357(4) 0.6638(9) 0.041(2) Uani 1 1 d . . . . .
H33 H 0.518790 0.762169 0.720397 0.049 Uiso 1 1 calc R . . . .
C34 C 0.4665(7) 0.7476(4) 0.5612(8) 0.038(2) Uani 1 1 d . . . . .
H34 H 0.431705 0.782205 0.548470 0.045 Uiso 1 1 calc R . . . .
C35 C 0.4656(8) 0.7086(4) 0.4773(8) 0.038(2) Uani 1 1 d . . . . .
H35 H 0.430166 0.716769 0.407990 0.046 Uiso 1 1 calc R . . . .
C36 C 0.5180(7) 0.6566(4) 0.4961(7) 0.0314(18) Uani 1 1 d . . . . .
H36 H 0.517743 0.630244 0.439305 0.038 Uiso 1 1 calc R . . . .
C41 C 0.7753(7) 0.5887(4) 0.6890(7) 0.0287(18) Uani 1 1 d . . . . .
C42 C 0.8335(7) 0.5472(4) 0.7498(8) 0.036(2) Uani 1 1 d . . . . .
H42 H 0.797378 0.513403 0.762254 0.043 Uiso 1 1 calc R . . . .
C43 C 0.9439(8) 0.5555(5) 0.7918(9) 0.043(2) Uani 1 1 d . . . . .
H43 H 0.980537 0.527559 0.834140 0.052 Uiso 1 1 calc R . . . .
C44 C 1.0011(7) 0.6046(5) 0.7721(9) 0.042(2) Uani 1 1 d . . . . .
H44 H 1.076172 0.609724 0.799561 0.050 Uiso 1 1 calc R . . . .
C45 C 0.9441(8) 0.6462(4) 0.7103(10) 0.048(3) Uani 1 1 d . . . . .
H45 H 0.981280 0.679592 0.696690 0.058 Uiso 1 1 calc R . . . .
C46 C 0.8321(8) 0.6383(4) 0.6686(9) 0.040(2) Uani 1 1 d . . . . .
H46 H 0.794979 0.666398 0.626952 0.049 Uiso 1 1 calc R . . . .
S1 S 0.72369(19) 0.37298(9) 0.73333(19) 0.0357(5) Uani 1 1 d . . . . .
F1 F 0.7610(11) 0.4189(4) 0.9281(7) 0.101(3) Uani 1 1 d . . . . .
F2 F 0.9118(7) 0.4059(4) 0.8436(8) 0.086(3) Uani 1 1 d . . . . .
F3 F 0.8295(10) 0.3370(4) 0.9161(7) 0.100(3) Uani 1 1 d . . . . .
O1 O 0.7113(7) 0.4280(3) 0.6880(7) 0.0552(19) Uani 1 1 d . . . . .
O2 O 0.6228(7) 0.3485(3) 0.7701(7) 0.058(2) Uani 1 1 d . . . . .
O3 O 0.7932(6) 0.3367(3) 0.6714(6) 0.0481(17) Uani 1 1 d . . . . .
C110 C 0.8075(11) 0.3851(5) 0.8596(10) 0.056(3) Uani 1 1 d . . . . .
C101 C 1.1767(17) 0.2969(6) 0.6642(14) 0.084(5) Uani 1 1 d . . . . .
C102 C 1.2406(12) 0.2676(7) 0.5934(13) 0.071(4) Uani 1 1 d . . . . .
H102 H 1.319353 0.272739 0.596805 0.085 Uiso 1 1 calc R . . . .
C103 C 1.192(2) 0.2310(8) 0.5180(17) 0.102(6) Uani 1 1 d . . . . .
H103 H 1.239645 0.210965 0.473343 0.122 Uiso 1 1 calc R . . . .
C104 C 1.0790(19) 0.2225(9) 0.5053(18) 0.102(6) Uani 1 1 d . . . . .
H104 H 1.047992 0.198354 0.450854 0.122 Uiso 1 1 calc R . . . .
C105 C 1.0100(13) 0.2507(9) 0.5755(16) 0.089(5) Uani 1 1 d . . . . .
H105 H 0.931498 0.244760 0.569593 0.107 Uiso 1 1 calc R . . . .
C106 C 1.0559(12) 0.2874(8) 0.6540(15) 0.085(5) Uani 1 1 d . . . . .
H106 H 1.008306 0.306128 0.700616 0.101 Uiso 1 1 calc R . . . .
C107 C 1.218(3) 0.3357(9) 0.7445(18) 0.164(14) Uani 1 1 d . . . . .
H10A H 1.216999 0.319289 0.817160 0.246 Uiso 1 1 calc GR . . . .
H10B H 1.170864 0.368463 0.740916 0.246 Uiso 1 1 calc GR . . . .
H10C H 1.295141 0.345818 0.730151 0.246 Uiso 1 1 calc GR . . . .

loop_
_atom_site_aniso_label
_atom_site_aniso_U_11
_atom_site_aniso_U_22
_atom_site_aniso_U_33
_atom_site_aniso_U_23
_atom_site_aniso_U_13
_atom_site_aniso_U_12
Rh1 0.0104(4) 0.0332(4) 0.0306(4) -0.0054(2) 0.0056(2) -0.0019(2)
P1 0.0112(9) 0.0329(10) 0.0277(10) -0.0063(8) 0.0036(7) -0.0011(7)
P2 0.0122(9) 0.0320(10) 0.0269(10) -0.0060(8) 0.0031(7) -0.0006(7)
N1 0.014(4) 0.049(4) 0.038(4) -0.009(3) 0.013(3) -0.009(3)
C1 0.033(6) 0.023(6) 0.033(6) -0.020(5) -0.009(5) 0.010(5)
C2 0.016(4) 0.049(5) 0.029(4) -0.007(4) 0.002(3) 0.002(3)
C3 0.027(5) 0.041(5) 0.046(5) 0.001(4) 0.011(4) -0.003(4)
C4 0.035(6) 0.076(8) 0.074(8) 0.011(7) 0.017(6) -0.010(6)
C11 0.018(4) 0.036(4) 0.028(4) -0.005(3) 0.005(3) -0.002(3)
C12 0.028(5) 0.050(6) 0.046(5) 0.003(4) 0.013(4) 0.003(4)
C13 0.037(5) 0.052(6) 0.055(6) 0.002(5) 0.019(5) -0.008(5)
C14 0.048(6) 0.065(7) 0.031(5) 0.009(4) 0.003(4) -0.018(5)
C15 0.045(6) 0.057(6) 0.050(6) 0.011(5) -0.008(5) -0.001(5)
C16 0.024(4) 0.051(6) 0.055(6) 0.003(5) 0.011(4) 0.001(4)
C21 0.012(3) 0.038(4) 0.032(4) -0.009(3) 0.006(3) 0.000(3)
C22 0.017(4) 0.047(5) 0.039(5) -0.010(4) 0.001(3) -0.007(4)
C23 0.023(4) 0.043(5) 0.060(6) -0.021(5) 0.014(4) -0.005(4)
C24 0.020(4) 0.035(5) 0.072(7) -0.007(5) 0.015(4) -0.002(4)
C25 0.024(4) 0.041(5) 0.054(6) 0.005(4) 0.004(4) 0.001(4)
C26 0.010(4) 0.041(5) 0.051(5) -0.002(4) 0.008(3) 0.001(3)
C31 0.011(4) 0.043(5) 0.040(5) -0.006(4) 0.008(3) -0.002(3)
C32 0.023(4) 0.042(5) 0.037(5) -0.010(4) -0.003(4) 0.003(4)
C33 0.031(5) 0.045(5) 0.048(6) -0.013(4) 0.009(4) 0.004(4)
C34 0.019(4) 0.041(5) 0.054(6) -0.001(4) 0.007(4) 0.005(4)
C35 0.028(5) 0.046(5) 0.039(5) 0.003(4) 0.001(4) 0.006(4)
C36 0.017(4) 0.042(5) 0.035(4) -0.004(4) 0.004(3) -0.003(3)
C41 0.015(4) 0.036(4) 0.036(4) -0.011(3) 0.008(3) -0.001(3)
C42 0.017(4) 0.043(5) 0.047(5) 0.004(4) 0.005(4) -0.001(3)
C43 0.025(5) 0.051(6) 0.053(6) 0.012(5) -0.005(4) -0.003(4)
C44 0.011(4) 0.061(6) 0.051(6) -0.007(5) -0.001(4) -0.005(4)
C45 0.024(5) 0.040(5) 0.080(8) -0.002(5) 0.000(5) -0.008(4)
C46 0.021(4) 0.046(5) 0.054(6) 0.004(4) -0.001(4) 0.004(4)
S1 0.0286(11) 0.0360(11) 0.0434(12) 0.0012(9) 0.0086(9) -0.0010(9)
F1 0.155(10) 0.092(6) 0.057(5) -0.030(5) 0.010(5) 0.015(6)
F2 0.068(5) 0.094(6) 0.090(6) -0.003(5) -0.037(5) -0.011(5)
F3 0.144(9) 0.089(6) 0.062(5) 0.032(4) -0.021(5) 0.015(6)
O1 0.058(5) 0.041(4) 0.065(5) 0.007(3) -0.005(4) 0.001(3)
O2 0.051(5) 0.049(4) 0.078(6) -0.002(4) 0.029(4) -0.011(4)
O3 0.039(4) 0.054(4) 0.052(4) -0.006(3) 0.012(3) 0.000(3)
C110 0.064(8) 0.057(7) 0.045(6) 0.001(5) -0.003(5) -0.006(6)
C101 0.114(14) 0.061(8) 0.074(9) 0.014(7) -0.014(9) 0.014(9)
C102 0.042(7) 0.079(9) 0.093(10) 0.019(8) 0.013(7) 0.004(6)
C103 0.125(17) 0.084(12) 0.099(13) -0.004(10) 0.024(12) -0.005(11)
C104 0.097(14) 0.098(14) 0.111(14) -0.008(11) 0.009(12) -0.020(11)
C105 0.049(8) 0.109(13) 0.109(13) 0.035(11) -0.003(9) 0.003(8)
C106 0.047(8) 0.110(13) 0.098(12) 0.041(10) 0.015(8) 0.029(8)
C107 0.30(4) 0.084(14) 0.097(15) 0.018(12) -0.08(2) -0.024(19)

loop_
_atom_type_symbol
_atom_type_description
_atom_type_scat_dispersion_real
_atom_type_scat_dispersion_imag
_atom_type_scat_source
C C 0.0181 0.0091 'International Tables Vol C Tables 4.2.6.8 and 6.1.1.4'
H H 0.0000 0.0000 'International Tables Vol C Tables 4.2.6.8 and 6.1.1.4'
F F 0.0727 0.0534 'International Tables Vol C Tables 4.2.6.8 and 6.1.1.4'
N N 0.0311 0.0180 'International Tables Vol C Tables 4.2.6.8 and 6.1.1.4'
O O 0.0492 0.0322 'International Tables Vol C Tables 4.2.6.8 and 6.1.1.4'
P P 0.2955 0.4335 'International Tables Vol C Tables 4.2.6.8 and 6.1.1.4'
Rh Rh 0.0927 3.6045 'International Tables Vol C Tables 4.2.6.8 and 6.1.1.4'
S S 0.3331 0.5567 'International Tables Vol C Tables 4.2.6.8 and 6.1.1.4'

loop_
_citation_id
_citation_doi
_citation_year
1 10.1039/C8CC09692A 2019

loop_
_exptl_crystal_face_index_h
_exptl_crystal_face_index_k
_exptl_crystal_face_index_l
_exptl_crystal_face_perp_dist
8 2 1 0.0898
-8 -2 -1 0.0898
0 5 7 0.0397
0 -5 -7 0.0397
0 -16 0 0.0340
0 16 0 0.0340
4 -12 -4 0.0621
5 5 -6 0.0879
-5 -2 6 0.0885

loop_
_geom_angle_atom_site_label_1
_geom_angle_atom_site_label_2
_geom_angle_atom_site_label_3
_geom_angle
_geom_angle_site_symmetry_1
_geom_angle_site_symmetry_3
_geom_angle_publ_flag
P1 Rh1 P2 168.61(7) . 3_666 ?
N1 Rh1 P1 96.4(2) . . ?
N1 Rh1 P2 93.1(2) . 3_666 ?
C1 Rh1 P1 86.88(5) . . ?
C1 Rh1 P2 84.34(5) . 3_666 ?
C1 Rh1 N1 173.6(2) . . ?
C2 P1 Rh1 114.8(3) . . ?
C11 P1 Rh1 110.6(3) . . ?
C11 P1 C2 103.4(4) . . ?
C21 P1 Rh1 116.9(3) . . ?
C21 P1 C2 104.2(4) . . ?
C21 P1 C11 105.7(4) . . ?
C2 P2 Rh1 113.6(3) . 3_666 ?
C31 P2 Rh1 113.1(3) . 3_666 ?
C31 P2 C2 105.3(4) . . ?
C41 P2 Rh1 114.5(3) . 3_666 ?
C41 P2 C2 103.3(4) . . ?
C41 P2 C31 106.1(4) . . ?
C3 N1 Rh1 169.1(8) . . ?
Rh1 C1 Rh1 180.0 . 3_666 ?
P1 C2 H2A 108.1 . . ?
P1 C2 H2B 108.1 . . ?
P2 C2 P1 116.9(5) . . ?
P2 C2 H2A 108.1 . . ?
P2 C2 H2B 108.1 . . ?
H2A C2 H2B 107.3 . . ?
N1 C3 C4 178.6(12) . . ?
C3 C4 H4A 109.5 . . ?
C3 C4 H4B 109.5 . . ?
C3 C4 H4C 109.5 . . ?
H4A C4 H4B 109.5 . . ?
H4A C4 H4C 109.5 . . ?
H4B C4 H4C 109.5 . . ?
C12 C11 P1 120.1(7) . . ?
C12 C11 C16 119.1(9) . . ?
C16 C11 P1 120.3(7) . . ?
C11 C12 H12 119.9 . . ?
C11 C12 C13 120.2(10) . . ?
C13 C12 H12 119.9 . . ?
C12 C13 H13 119.7 . . ?
C14 C13 C12 120.7(10) . . ?
C14 C13 H13 119.7 . . ?
C13 C14 H14 120.2 . . ?
C13 C14 C15 119.6(10) . . ?
C15 C14 H14 120.2 . . ?
C14 C15 H15 120.2 . . ?
C16 C15 C14 119.7(10) . . ?
C16 C15 H15 120.2 . . ?
C11 C16 H16 119.6 . . ?
C15 C16 C11 120.7(9) . . ?
C15 C16 H16 119.6 . . ?
C22 C21 P1 121.6(7) . . ?
C26 C21 P1 118.2(6) . . ?
C26 C21 C22 120.1(8) . . ?
C21 C22 H22 120.3 . . ?
C23 C22 C21 119.3(9) . . ?
C23 C22 H22 120.3 . . ?
C22 C23 H23 119.7 . . ?
C24 C23 C22 120.5(9) . . ?
C24 C23 H23 119.7 . . ?
C23 C24 H24 119.9 . . ?
C23 C24 C25 120.2(9) . . ?
C25 C24 H24 119.9 . . ?
C24 C25 H25 120.2 . . ?
C24 C25 C26 119.5(10) . . ?
C26 C25 H25 120.2 . . ?
C21 C26 C25 120.3(9) . . ?
C21 C26 H26 119.8 . . ?
C25 C26 H26 119.8 . . ?
C32 C31 P2 120.7(7) . . ?
C36 C31 P2 119.2(7) . . ?
C36 C31 C32 120.1(9) . . ?
C31 C32 H32 120.2 . . ?
C31 C32 C33 119.7(9) . . ?
C33 C32 H32 120.2 . . ?
C32 C33 H33 119.9 . . ?
C34 C33 C32 120.2(9) . . ?
C34 C33 H33 119.9 . . ?
C33 C34 H34 119.9 . . ?
C33 C34 C35 120.1(9) . . ?
C35 C34 H34 119.9 . . ?
C34 C35 H35 120.0 . . ?
C34 C35 C36 120.1(9) . . ?
C36 C35 H35 120.0 . . ?
C31 C36 C35 119.8(9) . . ?
C31 C36 H36 120.1 . . ?
C35 C36 H36 120.1 . . ?
C42 C41 P2 121.1(7) . . ?
C42 C41 C46 118.6(8) . . ?
C46 C41 P2 119.9(7) . . ?
C41 C42 H42 119.6 . . ?
C43 C42 C41 120.9(9) . . ?
C43 C42 H42 119.6 . . ?
C42 C43 H43 119.5 . . ?
C42 C43 C44 121.0(9) . . ?
C44 C43 H43 119.5 . . ?
C43 C44 H44 120.7 . . ?
C43 C44 C45 118.6(8) . . ?
C45 C44 H44 120.7 . . ?
C44 C45 H45 119.7 . . ?
C44 C45 C46 120.7(9) . . ?
C46 C45 H45 119.7 . . ?
C41 C46 C45 120.2(9) . . ?
C41 C46 H46 119.9 . . ?
C45 C46 H46 119.9 . . ?
O1 S1 O3 114.0(5) . . ?
O1 S1 C110 102.4(5) . . ?
O2 S1 O1 115.6(5) . . ?
O2 S1 O3 115.3(5) . . ?
O2 S1 C110 103.2(6) . . ?
O3 S1 C110 103.9(5) . . ?
F1 C110 S1 114.3(10) . . ?
F1 C110 F2 106.4(11) . . ?
F1 C110 F3 106.5(11) . . ?
F2 C110 S1 113.4(8) . . ?
F2 C110 F3 103.8(11) . . ?
F3 C110 S1 111.6(9) . . ?
C102 C101 C106 116.4(16) . . ?
C102 C101 C107 126(2) . . ?
C107 C101 C106 118(2) . . ?
C101 C102 H102 119.2 . . ?
C103 C102 C101 121.7(16) . . ?
C103 C102 H102 119.2 . . ?
C102 C103 H103 118.5 . . ?
C104 C103 C102 123(2) . . ?
C104 C103 H103 118.5 . . ?
C103 C104 H104 121.1 . . ?
C103 C104 C105 117.9(19) . . ?
C105 C104 H104 121.1 . . ?
C104 C105 H105 119.5 . . ?
C106 C105 C104 120.9(16) . . ?
C106 C105 H105 119.5 . . ?
C101 C106 H106 119.9 . . ?
C105 C106 C101 120.2(16) . . ?
C105 C106 H106 119.9 . . ?
C101 C107 H10A 109.5 . . ?
C101 C107 H10B 109.5 . . ?
C101 C107 H10C 109.5 . . ?
H10A C107 H10B 109.5 . . ?
H10A C107 H10C 109.5 . . ?
H10B C107 H10C 109.5 . . ?

loop_
_geom_bond_atom_site_label_1
_geom_bond_atom_site_label_2
_geom_bond_distance
_geom_bond_site_symmetry_2
_geom_bond_publ_flag
Rh1 P1 2.324(2) . ?
Rh1 P2 2.336(2) 3_666 ?
Rh1 N1 2.167(7) . ?
Rh1 C1 1.7443(5) . ?
P1 C2 1.851(8) . ?
P1 C11 1.841(9) . ?
P1 C21 1.820(9) . ?
P2 C2 1.840(9) . ?
P2 C31 1.826(9) . ?
P2 C41 1.813(8) . ?
N1 C3 1.124(12) . ?
C2 H2A 0.9700 . ?
C2 H2B 0.9700 . ?
C3 C4 1.454(14) . ?
C4 H4A 0.9600 . ?
C4 H4B 0.9600 . ?
C4 H4C 0.9600 . ?
C11 C12 1.375(12) . ?
C11 C16 1.393(13) . ?
C12 H12 0.9300 . ?
C12 C13 1.389(15) . ?
C13 H13 0.9300 . ?
C13 C14 1.370(17) . ?
C14 H14 0.9300 . ?
C14 C15 1.392(16) . ?
C15 H15 0.9300 . ?
C15 C16 1.379(15) . ?
C16 H16 0.9300 . ?
C21 C22 1.400(12) . ?
C21 C26 1.378(13) . ?
C22 H22 0.9300 . ?
C22 C23 1.390(14) . ?
C23 H23 0.9300 . ?
C23 C24 1.378(16) . ?
C24 H24 0.9300 . ?
C24 C25 1.392(15) . ?
C25 H25 0.9300 . ?
C25 C26 1.395(13) . ?
C26 H26 0.9300 . ?
C31 C32 1.388(12) . ?
C31 C36 1.374(13) . ?
C32 H32 0.9300 . ?
C32 C33 1.392(14) . ?
C33 H33 0.9300 . ?
C33 C34 1.375(15) . ?
C34 H34 0.9300 . ?
C34 C35 1.375(14) . ?
C35 H35 0.9300 . ?
C35 C36 1.399(13) . ?
C36 H36 0.9300 . ?
C41 C42 1.386(13) . ?
C41 C46 1.390(13) . ?
C42 H42 0.9300 . ?
C42 C43 1.375(13) . ?
C43 H43 0.9300 . ?
C43 C44 1.380(15) . ?
C44 H44 0.9300 . ?
C44 C45 1.388(15) . ?
C45 H45 0.9300 . ?
C45 C46 1.390(13) . ?
C46 H46 0.9300 . ?
S1 O1 1.428(8) . ?
S1 O2 1.415(8) . ?
S1 O3 1.431(8) . ?
S1 C110 1.783(12) . ?
F1 C110 1.298(15) . ?
F2 C110 1.345(15) . ?
F3 C110 1.354(14) . ?
C101 C102 1.36(2) . ?
C101 C106 1.43(2) . ?
C101 C107 1.41(3) . ?
C102 H102 0.9300 . ?
C102 C103 1.36(2) . ?
C103 H103 0.9300 . ?
C103 C104 1.34(3) . ?
C104 H104 0.9300 . ?
C104 C105 1.38(3) . ?
C105 H105 0.9300 . ?
C105 C106 1.38(3) . ?
C106 H106 0.9300 . ?
C107 H10A 0.9600 . ?
C107 H10B 0.9600 . ?
C107 H10C 0.9600 . ?

loop_
_exptl_oxdiff_crystal_face_indexfrac_h
_exptl_oxdiff_crystal_face_indexfrac_k
_exptl_oxdiff_crystal_face_indexfrac_l
_exptl_oxdiff_crystal_face_x
_exptl_oxdiff_crystal_face_y
_exptl_oxdiff_crystal_face_z
7.9975 1.9301 1.0072 -0.9143 0.0298 0.5630
-7.9975 -1.9301 -1.0072 0.9143 -0.0298 -0.5630
0.0086 4.9180 7.0059 -0.6570 0.0431 -0.6895
-0.0086 -4.9180 -7.0059 0.6570 -0.0431 0.6895
-0.0198 -15.9850 -0.0392 0.2339 -0.9836 0.1963
0.0198 15.9850 0.0392 -0.2339 0.9836 -0.1963
3.9811 -11.9731 -4.0242 0.1083 -0.6144 0.8448
5.0008 5.0260 -5.9803 -0.0736 0.4993 0.9003
-4.9971 -2.0288 5.9877 0.0297 -0.3149 -0.9371
